data_7023382
loop_
_publ_author_name
'Frank, Nicolas'
'Hanau, Katharina'
'Flosdorf, Kimon'
'Langer, Robert'

_publ_section_title
;
 Formation of an iron phosphine-borane complex by formal insertion of
 BH&#x2083; into the Fe-P bond.
;
_journal_issue 31
_journal_name_full 'Dalton transactions (Cambridge, England : 2003)'
_journal_page_first 11252
_journal_page_last 11261
_journal_paper_doi 10.1039/c3dt51254a
_journal_volume 42
_journal_year 2013
_chemical_formula_moiety 'C48 H45 B Fe N2 P4, C H2 Cl2'
_chemical_formula_sum 'C49 H47 B Cl2 Fe N2 P4'
_chemical_formula_weight 925.33
_chemical_name_systematic
;
?
;
_space_group_IT_number 19
_symmetry_cell_setting orthorhombic
_symmetry_Int_Tables_number 19
_symmetry_space_group_name_Hall 'P 2ac 2ab'
_symmetry_space_group_name_H-M 'P 21 21 21'
_atom_sites_solution_hydrogens geom
_atom_sites_solution_primary direct
_atom_sites_solution_secondary difmap
_audit_creation_method SHELXL-97
_cell_angle_alpha 90.00
_cell_angle_beta 90.00
_cell_angle_gamma 90.00
_cell_formula_units_Z 4
_cell_length_a 11.979(2)
_cell_length_b 18.349(4)
_cell_length_c 20.219(4)
_cell_measurement_reflns_used 161
_cell_measurement_temperature 100(2)
_cell_measurement_theta_max 17.99
_cell_measurement_theta_min 3.37
_cell_volume 4444.2(15)
_computing_cell_refinement 'STOE X-AREA'
_computing_data_collection 'STOE X-AREA'
_computing_data_reduction 'STOE X-AREA'
_computing_molecular_graphics 'DIAMOND 3.2'
_computing_structure_refinement 'SHELXL-97 (Sheldrick, 1997)'
_computing_structure_solution 'SHELXS-97 (Sheldrick, 1990)'
_diffrn_ambient_temperature 100(2)
_diffrn_detector_area_resol_mean 6.67
_diffrn_measured_fraction_theta_full 0.994
_diffrn_measured_fraction_theta_max 0.994
_diffrn_measurement_device_type 'STOE IPDS 2'
_diffrn_measurement_method 'rotation method'
_diffrn_radiation_monochromator graphite
_diffrn_radiation_source 'fine-focus sealed tube'
_diffrn_radiation_type MoK\a
_diffrn_radiation_wavelength 0.71073
_diffrn_reflns_av_R_equivalents 0.0875
_diffrn_reflns_av_sigmaI/netI 0.2214
_diffrn_reflns_limit_h_max 15
_diffrn_reflns_limit_h_min -13
_diffrn_reflns_limit_k_max 20
_diffrn_reflns_limit_k_min -23
_diffrn_reflns_limit_l_max 25
_diffrn_reflns_limit_l_min -23
_diffrn_reflns_number 18596
_diffrn_reflns_theta_full 26.67
_diffrn_reflns_theta_max 26.67
_diffrn_reflns_theta_min 1.50
_exptl_absorpt_coefficient_mu 0.641
_exptl_absorpt_correction_T_max 0.9505
_exptl_absorpt_correction_T_min 0.9445
_exptl_absorpt_correction_type numerical
_exptl_absorpt_process_details 'STOE X-RED'
_exptl_crystal_colour red
_exptl_crystal_density_diffrn 1.383
_exptl_crystal_density_method 'not measured'
_exptl_crystal_description block
_exptl_crystal_F_000 1920
_exptl_crystal_size_max 0.09
_exptl_crystal_size_mid 0.09
_exptl_crystal_size_min 0.08
_refine_diff_density_max 1.638
_refine_diff_density_min -1.392
_refine_diff_density_rms 0.100
_refine_ls_abs_structure_details 'Flack H D (1983), Acta Cryst. A39, 876-881'
_refine_ls_abs_structure_Flack -0.02(3)
_refine_ls_extinction_method none
_refine_ls_goodness_of_fit_ref 0.898
_refine_ls_hydrogen_treatment mixed
_refine_ls_matrix_type full
_refine_ls_number_parameters 512
_refine_ls_number_reflns 9319
_refine_ls_number_restraints 0
_refine_ls_restrained_S_all 0.898
_refine_ls_R_factor_all 0.1216
_refine_ls_R_factor_gt 0.0626
_refine_ls_shift/su_max 0.002
_refine_ls_shift/su_mean 0.000
_refine_ls_structure_factor_coef Fsqd
_refine_ls_weighting_details 'calc w=1/[\s^2^(Fo^2^)+(0.0000P)^2^+0.0000P] where P=(Fo^2^+2Fc^2^)/3'
_refine_ls_weighting_scheme calc
_refine_ls_wR_factor_gt 0.0908
_refine_ls_wR_factor_ref 0.0998
_reflns_number_gt 4929
_reflns_number_total 9319
_reflns_threshold_expression >2sigma(I)
_cod_data_source_file c3dt51254a.txt
_cod_data_source_block compound1
_cod_original_sg_symbol_Hall P2ac2ab
_cod_database_code 7023382

loop_
_symmetry_equiv_pos_as_xyz
'x, y, z'
'-x+1/2, -y, z+1/2'
'-x, y+1/2, -z+1/2'
'x+1/2, -y+1/2, -z'

loop_
_atom_site_label
_atom_site_type_symbol
_atom_site_fract_x
_atom_site_fract_y
_atom_site_fract_z
_atom_site_U_iso_or_equiv
_atom_site_adp_type
_atom_site_occupancy
_atom_site_symmetry_multiplicity
_atom_site_calc_flag
_atom_site_refinement_flags
_atom_site_disorder_assembly
_atom_site_disorder_group
Fe1 Fe 0.47772(8) 0.63759(5) 0.20135(4) 0.0138(2) Uani 1 1 d . . .
H1FE H 0.3598 0.6334 0.2290 0.017 Uiso 1 1 d . . .
P1 P 0.53315(17) 0.79921(8) 0.13315(7) 0.0149(4) Uani 1 1 d . . .
N1 N 0.5084(4) 0.8176(2) 0.2105(2) 0.0151(12) Uani 1 1 d . . .
B1 B 0.5203(7) 0.6941(4) 0.1163(3) 0.0184(16) Uani 1 1 d . . .
H3B1 H 0.5830 0.6657 0.1544 0.022 Uiso 1 1 d . . .
H2B1 H 0.522(7) 0.677(3) 0.057(3) 0.05(2) Uiso 1 1 d . . .
H1B1 H 0.4387 0.6840 0.1435 0.057 Uiso 1 1 d . . .
C1 C 0.6701(6) 0.8324(3) 0.1098(3) 0.0158(15) Uani 1 1 d . . .
Cl1 Cl 0.9446(3) 0.73227(16) 0.23874(14) 0.0980(8) Uani 1 1 d . . .
P2 P 0.47744(16) 0.74470(8) 0.25611(7) 0.0157(4) Uani 1 1 d . . .
N2 N 0.4880(4) 0.4855(2) 0.2372(2) 0.0127(12) Uani 1 1 d . . .
H1N2 H 0.491(5) 0.429(3) 0.251(2) 0.015 Uiso 1 1 d . . .
C2 C 0.7107(6) 0.8282(4) 0.0446(3) 0.0164(16) Uani 1 1 d . . .
H2A H 0.6633 0.8110 0.0103 0.020 Uiso 1 1 calc R . .
P3 P 0.53595(17) 0.56097(9) 0.27553(7) 0.0150(4) Uani 1 1 d . . .
C3 C 0.8174(6) 0.8484(4) 0.0304(4) 0.0283(19) Uani 1 1 d . . .
H3A H 0.8435 0.8454 -0.0139 0.034 Uiso 1 1 calc R . .
P4 P 0.44176(15) 0.52682(9) 0.16679(7) 0.0141(4) Uani 1 1 d . . .
C4 C 0.8892(6) 0.8738(4) 0.0800(3) 0.0316(14) Uani 1 1 d . . .
H4A H 0.9635 0.8878 0.0697 0.038 Uiso 1 1 calc R . .
C5 C 0.8508(6) 0.8779(4) 0.1426(3) 0.0316(14) Uani 1 1 d . . .
H5A H 0.8987 0.8959 0.1764 0.038 Uiso 1 1 calc R . .
C6 C 0.7427(6) 0.8563(4) 0.1591(3) 0.0240(16) Uani 1 1 d . . .
H6A H 0.7185 0.8579 0.2038 0.029 Uiso 1 1 calc R . .
C7 C 0.4345(6) 0.8446(3) 0.0787(3) 0.0191(16) Uani 1 1 d . . .
C8 C 0.3247(6) 0.8177(4) 0.0780(3) 0.0219(17) Uani 1 1 d . . .
H8A H 0.3055 0.7783 0.1063 0.026 Uiso 1 1 calc R . .
C9 C 0.2442(7) 0.8472(4) 0.0372(4) 0.0271(19) Uani 1 1 d . . .
H9A H 0.1707 0.8278 0.0378 0.032 Uiso 1 1 calc R . .
C10 C 0.2688(7) 0.9039(4) -0.0037(4) 0.0321(19) Uani 1 1 d . . .
H10A H 0.2124 0.9243 -0.0312 0.038 Uiso 1 1 calc R . .
C11 C 0.3776(6) 0.9323(3) -0.0053(3) 0.0209(16) Uani 1 1 d . . .
H11A H 0.3963 0.9708 -0.0346 0.025 Uiso 1 1 calc R . .
C12 C 0.4578(6) 0.9029(3) 0.0368(3) 0.0192(15) Uani 1 1 d . . .
H12A H 0.5307 0.9233 0.0370 0.023 Uiso 1 1 calc R . .
C13 C 0.5706(6) 0.7514(3) 0.3271(3) 0.0213(11) Uani 1 1 d . . .
C14 C 0.6806(6) 0.7297(3) 0.3195(3) 0.0206(17) Uani 1 1 d . . .
H14A H 0.7052 0.7131 0.2775 0.025 Uiso 1 1 calc R . .
C15 C 0.7557(6) 0.7315(4) 0.3716(3) 0.0250(18) Uani 1 1 d . . .
H15A H 0.8301 0.7152 0.3648 0.030 Uiso 1 1 calc R . .
C16 C 0.7244(7) 0.7563(3) 0.4327(3) 0.0280(18) Uani 1 1 d . . .
H16A H 0.7767 0.7567 0.4680 0.034 Uiso 1 1 calc R . .
C17 C 0.6169(7) 0.7808(4) 0.4429(3) 0.032(2) Uani 1 1 d . . .
H17A H 0.5949 0.7989 0.4849 0.038 Uiso 1 1 calc R . .
C18 C 0.5394(7) 0.7787(3) 0.3896(3) 0.0213(11) Uani 1 1 d . . .
H18A H 0.4655 0.7959 0.3962 0.026 Uiso 1 1 calc R . .
C19 C 0.3400(5) 0.7675(3) 0.2932(3) 0.0149(14) Uani 1 1 d . . .
C20 C 0.2820(6) 0.8287(3) 0.2727(3) 0.0199(16) Uani 1 1 d . . .
H20A H 0.3131 0.8603 0.2403 0.024 Uiso 1 1 calc R . .
C21 C 0.1783(6) 0.8437(4) 0.2997(4) 0.0335(18) Uani 1 1 d . . .
H21A H 0.1383 0.8856 0.2857 0.040 Uiso 1 1 calc R . .
C22 C 0.1314(6) 0.7972(4) 0.3480(4) 0.034(2) Uani 1 1 d . . .
H22A H 0.0603 0.8076 0.3666 0.041 Uiso 1 1 calc R . .
C23 C 0.1900(6) 0.7371(4) 0.3674(3) 0.0267(18) Uani 1 1 d . . .
H23A H 0.1590 0.7053 0.3996 0.032 Uiso 1 1 calc R . .
C24 C 0.2934(6) 0.7221(4) 0.3409(3) 0.0228(17) Uani 1 1 d . . .
H24A H 0.3334 0.6803 0.3554 0.027 Uiso 1 1 calc R . .
C25 C 0.6845(5) 0.5424(3) 0.2886(3) 0.0162(15) Uani 1 1 d . . .
C26 C 0.7605(6) 0.5683(4) 0.2404(3) 0.0215(16) Uani 1 1 d . . .
H26A H 0.7338 0.5957 0.2038 0.026 Uiso 1 1 calc R . .
C27 C 0.8737(6) 0.5540(4) 0.2464(4) 0.0321(19) Uani 1 1 d . . .
H27A H 0.9237 0.5729 0.2142 0.039 Uiso 1 1 calc R . .
C28 C 0.9150(6) 0.5136(4) 0.2970(4) 0.0283(17) Uani 1 1 d . . .
H28A H 0.9928 0.5040 0.3003 0.034 Uiso 1 1 calc R . .
C29 C 0.8422(7) 0.4872(4) 0.3432(3) 0.031(2) Uani 1 1 d . . .
H29A H 0.8707 0.4589 0.3787 0.037 Uiso 1 1 calc R . .
C30 C 0.7259(6) 0.5004(3) 0.3401(3) 0.0204(16) Uani 1 1 d . . .
H30A H 0.6771 0.4809 0.3726 0.024 Uiso 1 1 calc R . .
C31 C 0.4730(6) 0.5593(3) 0.3573(3) 0.0184(10) Uani 1 1 d . . .
C32 C 0.3664(6) 0.5309(3) 0.3635(3) 0.0184(10) Uani 1 1 d . . .
H32A H 0.3326 0.5069 0.3270 0.022 Uiso 1 1 calc R . .
C33 C 0.3078(6) 0.5374(3) 0.4235(3) 0.0231(17) Uani 1 1 d . . .
H33A H 0.2354 0.5169 0.4277 0.028 Uiso 1 1 calc R . .
C34 C 0.3549(6) 0.5731(4) 0.4757(3) 0.0271(18) Uani 1 1 d . . .
H34A H 0.3136 0.5780 0.5155 0.033 Uiso 1 1 calc R . .
C35 C 0.4608(7) 0.6023(3) 0.4720(3) 0.0257(17) Uani 1 1 d . . .
H35A H 0.4925 0.6272 0.5087 0.031 Uiso 1 1 calc R . .
C36 C 0.5214(7) 0.5943(3) 0.4120(3) 0.0214(15) Uani 1 1 d . . .
H36A H 0.5953 0.6127 0.4089 0.026 Uiso 1 1 calc R . .
C37 C 0.2960(6) 0.4991(3) 0.1551(3) 0.0173(16) Uani 1 1 d . . .
C38 C 0.2604(6) 0.4288(4) 0.1688(3) 0.0246(17) Uani 1 1 d . . .
H38A H 0.3133 0.3929 0.1817 0.030 Uiso 1 1 calc R . .
C39 C 0.1475(6) 0.4101(4) 0.1638(3) 0.0217(16) Uani 1 1 d . . .
H39A H 0.1229 0.3625 0.1753 0.026 Uiso 1 1 calc R . .
C40 C 0.0726(6) 0.4617(3) 0.1420(3) 0.0239(17) Uani 1 1 d . . .
H40A H -0.0039 0.4490 0.1372 0.029 Uiso 1 1 calc R . .
C41 C 0.1067(6) 0.5313(4) 0.1270(3) 0.0238(16) Uani 1 1 d . . .
H41A H 0.0543 0.5664 0.1118 0.029 Uiso 1 1 calc R . .
C42 C 0.2200(6) 0.5504(3) 0.1344(3) 0.0207(16) Uani 1 1 d . . .
H42A H 0.2438 0.5987 0.1250 0.025 Uiso 1 1 calc R . .
C43 C 0.5120(6) 0.4796(3) 0.0980(3) 0.0189(17) Uani 1 1 d . . .
C44 C 0.6181(6) 0.4499(3) 0.1062(3) 0.0198(16) Uani 1 1 d . . .
H44A H 0.6529 0.4519 0.1483 0.024 Uiso 1 1 calc R . .
C45 C 0.6732(7) 0.4179(3) 0.0541(3) 0.0268(18) Uani 1 1 d . . .
H45A H 0.7452 0.3973 0.0604 0.032 Uiso 1 1 calc R . .
C46 C 0.6220(7) 0.4158(4) -0.0086(4) 0.031(2) Uani 1 1 d . . .
H46A H 0.6598 0.3943 -0.0450 0.037 Uiso 1 1 calc R . .
C47 C 0.5172(7) 0.4449(3) -0.0172(3) 0.0298(18) Uani 1 1 d . . .
H47A H 0.4825 0.4438 -0.0594 0.036 Uiso 1 1 calc R . .
C48 C 0.4623(7) 0.4760(3) 0.0363(3) 0.0215(15) Uani 1 1 d . . .
H48A H 0.3892 0.4951 0.0305 0.026 Uiso 1 1 calc R . .
Cl2 Cl 1.0401(3) 0.71538(15) 0.10777(14) 0.0980(8) Uani 1 1 d . . .
C50A C 1.0583(18) 0.7492(11) 0.1804(9) 0.0980(8) Uani 0.60 1 d P A 1
H50A H 1.0686 0.8025 0.1761 0.118 Uiso 0.60 1 calc PR A 1
H50B H 1.1280 0.7288 0.1992 0.118 Uiso 0.60 1 calc PR A 1
C50B C 1.075(3) 0.7003(17) 0.2018(14) 0.0980(8) Uani 0.40 1 d P A 2
H50C H 1.0887 0.6483 0.2119 0.118 Uiso 0.40 1 calc PR A 2
H50D H 1.1393 0.7299 0.2162 0.118 Uiso 0.40 1 calc PR A 2

loop_
_atom_site_aniso_label
_atom_site_aniso_U_11
_atom_site_aniso_U_22
_atom_site_aniso_U_33
_atom_site_aniso_U_23
_atom_site_aniso_U_13
_atom_site_aniso_U_12
Fe1 0.0164(5) 0.0153(5) 0.0097(4) 0.0007(4) 0.0001(4) 0.0003(4)
P1 0.0166(10) 0.0155(8) 0.0124(7) -0.0004(6) -0.0023(8) 0.0007(8)
N1 0.011(3) 0.021(3) 0.013(2) -0.005(2) -0.005(2) -0.002(2)
B1 0.015(4) 0.022(4) 0.018(3) 0.009(3) -0.002(4) -0.002(4)
C1 0.015(4) 0.014(3) 0.019(3) 0.000(3) 0.001(3) -0.001(3)
Cl1 0.120(2) 0.0884(14) 0.0853(12) -0.0007(11) 0.0448(15) 0.0071(14)
P2 0.0167(9) 0.0172(8) 0.0132(8) 0.0003(6) 0.0000(8) 0.0035(8)
N2 0.013(3) 0.008(2) 0.017(2) 0.0024(19) 0.004(2) 0.006(2)
C2 0.014(4) 0.022(4) 0.013(3) 0.003(3) 0.000(3) 0.001(3)
P3 0.0170(11) 0.0161(7) 0.0120(7) -0.0008(6) -0.0007(8) -0.0011(9)
C3 0.027(5) 0.027(4) 0.031(4) -0.007(3) 0.013(4) -0.003(4)
P4 0.0177(11) 0.0132(8) 0.0113(7) -0.0003(6) 0.0007(7) 0.0006(7)
C4 0.013(3) 0.047(4) 0.034(3) 0.002(3) -0.004(2) -0.008(3)
C5 0.013(3) 0.047(4) 0.034(3) 0.002(3) -0.004(2) -0.008(3)
C6 0.030(5) 0.028(4) 0.014(3) 0.004(3) 0.001(3) -0.004(4)
C7 0.025(4) 0.010(3) 0.022(4) -0.002(3) -0.003(3) 0.007(3)
C8 0.020(5) 0.019(4) 0.027(4) 0.001(3) 0.006(3) 0.004(3)
C9 0.026(5) 0.022(4) 0.034(4) 0.010(3) -0.011(4) -0.004(3)
C10 0.041(6) 0.026(4) 0.030(4) -0.004(3) -0.015(4) 0.008(4)
C11 0.031(5) 0.009(3) 0.022(4) 0.000(3) -0.002(3) 0.001(3)
C12 0.018(4) 0.021(3) 0.018(3) -0.005(2) -0.007(3) 0.001(3)
C13 0.029(3) 0.017(2) 0.018(2) -0.0002(18) -0.003(2) 0.006(2)
C14 0.028(5) 0.019(4) 0.014(3) -0.003(3) -0.003(3) -0.001(3)
C15 0.025(5) 0.026(4) 0.024(4) 0.001(3) -0.003(3) 0.008(3)
C16 0.038(5) 0.017(4) 0.029(4) -0.003(3) -0.019(4) -0.002(4)
C17 0.045(6) 0.028(4) 0.021(4) -0.007(3) -0.017(4) 0.009(4)
C18 0.029(3) 0.017(2) 0.018(2) -0.0002(18) -0.003(2) 0.006(2)
C19 0.021(4) 0.015(3) 0.009(3) -0.003(3) 0.009(3) -0.001(3)
C20 0.019(4) 0.027(4) 0.014(3) 0.003(3) 0.005(3) 0.003(3)
C21 0.033(5) 0.035(4) 0.033(4) 0.007(4) 0.011(4) 0.009(4)
C22 0.021(5) 0.039(5) 0.042(5) 0.005(4) 0.013(4) 0.017(4)
C23 0.028(5) 0.036(5) 0.016(4) 0.009(3) 0.012(3) -0.001(4)
C24 0.029(5) 0.018(4) 0.021(4) 0.003(3) -0.008(3) 0.007(3)
C25 0.015(4) 0.020(4) 0.013(3) -0.003(3) -0.002(3) 0.004(3)
C26 0.028(5) 0.024(4) 0.013(3) 0.001(3) 0.002(3) -0.005(3)
C27 0.029(5) 0.030(4) 0.037(4) 0.007(4) 0.013(4) 0.000(4)
C28 0.016(4) 0.033(4) 0.036(4) -0.009(4) -0.003(4) -0.002(3)
C29 0.046(6) 0.027(4) 0.020(4) -0.007(3) -0.017(4) 0.011(4)
C30 0.022(5) 0.024(4) 0.016(3) -0.004(3) -0.002(3) 0.006(3)
C31 0.025(3) 0.018(2) 0.012(2) -0.0003(19) 0.003(2) 0.005(2)
C32 0.025(3) 0.018(2) 0.012(2) -0.0003(19) 0.003(2) 0.005(2)
C33 0.021(5) 0.021(4) 0.027(4) 0.009(3) 0.004(3) -0.004(3)
C34 0.029(5) 0.033(4) 0.019(4) 0.008(3) 0.016(3) 0.005(4)
C35 0.046(5) 0.019(3) 0.012(3) 0.007(2) 0.005(4) 0.001(4)
C36 0.025(4) 0.022(3) 0.017(3) 0.007(2) 0.000(3) 0.006(3)
C37 0.020(4) 0.018(3) 0.013(3) -0.008(3) -0.002(3) 0.002(3)
C38 0.030(5) 0.026(4) 0.018(3) -0.001(3) 0.002(3) 0.004(3)
C39 0.030(5) 0.024(4) 0.011(3) -0.004(3) 0.000(3) -0.001(3)
C40 0.015(4) 0.030(4) 0.027(4) -0.014(3) 0.006(3) -0.007(3)
C41 0.020(4) 0.026(4) 0.025(4) 0.006(3) 0.000(3) 0.014(3)
C42 0.024(4) 0.022(4) 0.016(3) 0.004(3) 0.007(3) -0.003(3)
C43 0.033(5) 0.013(3) 0.010(3) -0.001(2) 0.003(3) 0.003(3)
C44 0.028(5) 0.017(4) 0.014(3) 0.005(3) 0.000(3) 0.001(3)
C45 0.029(5) 0.016(4) 0.035(4) 0.007(3) 0.013(4) 0.008(3)
C46 0.048(6) 0.021(4) 0.025(4) -0.009(3) 0.019(4) -0.004(4)
C47 0.042(6) 0.029(4) 0.018(3) -0.002(3) -0.007(4) -0.003(4)
C48 0.023(4) 0.019(3) 0.023(3) -0.007(3) 0.002(3) 0.001(4)
Cl2 0.120(2) 0.0884(14) 0.0853(12) -0.0007(11) 0.0448(15) 0.0071(14)
C50A 0.120(2) 0.0884(14) 0.0853(12) -0.0007(11) 0.0448(15) 0.0071(14)
C50B 0.120(2) 0.0884(14) 0.0853(12) -0.0007(11) 0.0448(15) 0.0071(14)

loop_
_atom_type_symbol
_atom_type_description
_atom_type_scat_dispersion_real
_atom_type_scat_dispersion_imag
_atom_type_scat_source
C C 0.0033 0.0016 'International Tables Vol C Tables 4.2.6.8 and 6.1.1.4'
H H 0.0000 0.0000 'International Tables Vol C Tables 4.2.6.8 and 6.1.1.4'
B B 0.0013 0.0007 'International Tables Vol C Tables 4.2.6.8 and 6.1.1.4'
N N 0.0061 0.0033 'International Tables Vol C Tables 4.2.6.8 and 6.1.1.4'
P P 0.1023 0.0942 'International Tables Vol C Tables 4.2.6.8 and 6.1.1.4'
Fe Fe 0.3463 0.8444 'International Tables Vol C Tables 4.2.6.8 and 6.1.1.4'
Cl Cl 0.1484 0.1585 'International Tables Vol C Tables 4.2.6.8 and 6.1.1.4'

loop_
_exptl_crystal_face_index_h
_exptl_crystal_face_index_k
_exptl_crystal_face_index_l
_exptl_crystal_face_perp_dist
-3 4 -5 0.0460
3 -4 5 0.0440
-4 -3 5 0.0560
4 3 -5 0.0390
-1 -4 0 0.0400
1 4 0 0.0430
-1 0 5 0.0770
0 -3 -4 0.0480
0 3 4 0.0600

loop_
_geom_angle_atom_site_label_1
_geom_angle_atom_site_label_2
_geom_angle_atom_site_label_3
_geom_angle
B1 Fe1 P3 144.9(2)
B1 Fe1 P4 104.34(19)
P3 Fe1 P4 71.52(7)
B1 Fe1 P2 88.4(2)
P3 Fe1 P2 103.04(7)
P4 Fe1 P2 164.59(8)
B1 Fe1 H1FE 124.0
P3 Fe1 H1FE 90.7
P4 Fe1 H1FE 83.6
P2 Fe1 H1FE 82.1
B1 Fe1 H3B1 35.2
P3 Fe1 H3B1 110.6
P4 Fe1 H3B1 104.8
P2 Fe1 H3B1 90.6
H1FE Fe1 H3B1 158.6
B1 Fe1 H1B1 32.5
P3 Fe1 H1B1 173.2
P4 Fe1 H1B1 102.3
P2 Fe1 H1B1 83.6
H1FE Fe1 H1B1 91.5
H3B1 Fe1 H1B1 67.6
N1 P1 C1 110.2(3)
N1 P1 C7 111.7(3)
C1 P1 C7 106.0(3)
N1 P1 B1 110.9(3)
C1 P1 B1 110.9(3)
C7 P1 B1 107.1(3)
P1 N1 P2 113.9(3)
P1 B1 Fe1 111.5(3)
P1 B1 H3B1 105.5
Fe1 B1 H3B1 53.2
P1 B1 H2B1 115(3)
Fe1 B1 H2B1 133(3)
H3B1 B1 H2B1 120.0
P1 B1 H1B1 98.2
Fe1 B1 H1B1 46.0
H3B1 B1 H1B1 99.0
H2B1 B1 H1B1 116.1
C6 C1 C2 118.2(6)
C6 C1 P1 119.0(5)
C2 C1 P1 122.5(5)
N1 P2 C13 104.2(3)
N1 P2 C19 103.9(3)
C13 P2 C19 102.1(3)
N1 P2 Fe1 115.33(16)
C13 P2 Fe1 116.4(2)
C19 P2 Fe1 113.3(2)
P3 N2 P4 97.4(2)
P3 N2 H1N2 131(3)
P4 N2 H1N2 132(3)
C3 C2 C1 120.4(7)
C3 C2 H2A 119.8
C1 C2 H2A 119.8
N2 P3 C31 105.2(3)
N2 P3 C25 104.2(3)
C31 P3 C25 105.6(3)
N2 P3 Fe1 96.03(17)
C31 P3 Fe1 120.4(2)
C25 P3 Fe1 122.2(2)
C31 P3 P4 126.7(2)
C25 P3 P4 120.6(2)
Fe1 P3 P4 54.63(6)
C2 C3 C4 121.1(7)
C2 C3 H3A 119.5
C4 C3 H3A 119.5
N2 P4 C37 107.0(3)
N2 P4 C43 105.8(2)
C37 P4 C43 101.9(3)
N2 P4 Fe1 94.71(16)
C37 P4 Fe1 119.1(2)
C43 P4 Fe1 126.0(2)
C37 P4 P3 126.9(2)
C43 P4 P3 124.4(2)
Fe1 P4 P3 53.85(6)
C5 C4 C3 118.8(7)
C5 C4 H4A 120.6
C3 C4 H4A 120.6
C4 C5 C6 121.6(7)
C4 C5 H5A 119.2
C6 C5 H5A 119.2
C1 C6 C5 119.9(6)
C1 C6 H6A 120.1
C5 C6 H6A 120.1
C12 C7 C8 116.9(6)
C12 C7 P1 126.2(6)
C8 C7 P1 117.0(5)
C9 C8 C7 121.5(7)
C9 C8 H8A 119.2
C7 C8 H8A 119.2
C10 C9 C8 120.8(7)
C10 C9 H9A 119.6
C8 C9 H9A 119.6
C9 C10 C11 119.8(7)
C9 C10 H10A 120.1
C11 C10 H10A 120.1
C12 C11 C10 118.9(6)
C12 C11 H11A 120.5
C10 C11 H11A 120.5
C11 C12 C7 122.1(7)
C11 C12 H12A 119.0
C7 C12 H12A 119.0
C14 C13 C18 117.0(6)
C14 C13 P2 118.4(5)
C18 C13 P2 124.6(5)
C13 C14 C15 121.7(6)
C13 C14 H14A 119.1
C15 C14 H14A 119.1
C16 C15 C14 121.1(7)
C16 C15 H15A 119.4
C14 C15 H15A 119.4
C15 C16 C17 119.9(6)
C15 C16 H16A 120.0
C17 C16 H16A 120.0
C16 C17 C18 119.2(6)
C16 C17 H17A 120.4
C18 C17 H17A 120.4
C13 C18 C17 121.0(7)
C13 C18 H18A 119.5
C17 C18 H18A 119.5
C20 C19 C24 119.4(6)
C20 C19 P2 120.5(5)
C24 C19 P2 120.1(5)
C21 C20 C19 119.6(6)
C21 C20 H20A 120.2
C19 C20 H20A 120.2
C20 C21 C22 120.7(7)
C20 C21 H21A 119.7
C22 C21 H21A 119.7
C23 C22 C21 118.8(7)
C23 C22 H22A 120.6
C21 C22 H22A 120.6
C22 C23 C24 120.8(6)
C22 C23 H23A 119.6
C24 C23 H23A 119.6
C23 C24 C19 120.7(6)
C23 C24 H24A 119.6
C19 C24 H24A 119.6
C30 C25 C26 118.2(6)
C30 C25 P3 124.0(5)
C26 C25 P3 117.6(5)
C27 C26 C25 120.3(6)
C27 C26 H26A 119.9
C25 C26 H26A 119.9
C28 C27 C26 121.8(7)
C28 C27 H27A 119.1
C26 C27 H27A 119.1
C27 C28 C29 118.4(7)
C27 C28 H28A 120.8
C29 C28 H28A 120.8
C28 C29 C30 122.5(6)
C28 C29 H29A 118.7
C30 C29 H29A 118.7
C25 C30 C29 118.7(6)
C25 C30 H30A 120.7
C29 C30 H30A 120.7
C32 C31 C36 118.7(6)
C32 C31 P3 118.1(5)
C36 C31 P3 122.6(6)
C31 C32 C33 120.4(6)
C31 C32 H32A 119.8
C33 C32 H32A 119.8
C34 C33 C32 120.1(7)
C34 C33 H33A 120.0
C32 C33 H33A 120.0
C33 C34 C35 121.7(6)
C33 C34 H34A 119.1
C35 C34 H34A 119.1
C34 C35 C36 118.4(6)
C34 C35 H35A 120.8
C36 C35 H35A 120.8
C31 C36 C35 120.6(7)
C31 C36 H36A 119.7
C35 C36 H36A 119.7
C42 C37 C38 119.6(7)
C42 C37 P4 118.6(5)
C38 C37 P4 121.7(5)
C37 C38 C39 120.8(7)
C37 C38 H38A 119.6
C39 C38 H38A 119.6
C40 C39 C38 118.9(6)
C40 C39 H39A 120.5
C38 C39 H39A 120.5
C39 C40 C41 121.0(7)
C39 C40 H40A 119.5
C41 C40 H40A 119.5
C40 C41 C42 119.6(6)
C40 C41 H41A 120.2
C42 C41 H41A 120.2
C37 C42 C41 120.0(6)
C37 C42 H42A 120.0
C41 C42 H42A 120.0
C48 C43 C44 118.7(6)
C48 C43 P4 120.5(5)
C44 C43 P4 120.7(5)
C45 C44 C43 121.0(6)
C45 C44 H44A 119.5
C43 C44 H44A 119.5
C44 C45 C46 119.4(7)
C44 C45 H45A 120.3
C46 C45 H45A 120.3
C47 C46 C45 120.0(7)
C47 C46 H46A 120.0
C45 C46 H46A 120.0
C46 C47 C48 119.6(6)
C46 C47 H47A 120.2
C48 C47 H47A 120.2
C43 C48 C47 121.2(7)
C43 C48 H48A 119.4
C47 C48 H48A 119.4
Cl2 C50A Cl1 115.0(12)
Cl2 C50A H50A 108.5
Cl1 C50A H50A 108.5
Cl2 C50A H50B 108.5
Cl1 C50A H50B 108.5
H50A C50A H50B 107.5
Cl1 C50B Cl2 99.9(16)
Cl1 C50B H50C 111.8
Cl2 C50B H50C 111.8
Cl1 C50B H50D 111.8
Cl2 C50B H50D 111.8
H50C C50B H50D 109.5

loop_
_geom_bond_atom_site_label_1
_geom_bond_atom_site_label_2
_geom_bond_distance
Fe1 B1 2.072(6)
Fe1 P3 2.1707(18)
Fe1 P4 2.1920(19)
Fe1 P2 2.2558(17)
Fe1 H1FE 1.5211
Fe1 H3B1 1.6610
Fe1 H1B1 1.5206
P1 N1 1.628(5)
P1 C1 1.812(7)
P1 C7 1.818(6)
P1 B1 1.965(7)
N1 P2 1.666(5)
B1 H3B1 1.1953
B1 H2B1 1.24(6)
B1 H1B1 1.1370
C1 C6 1.393(9)
C1 C2 1.407(8)
Cl1 C50B 1.82(3)
Cl1 C50A 1.828(18)
P2 C13 1.823(7)
P2 C19 1.856(6)
N2 P3 1.687(5)
N2 P4 1.706(5)
N2 H1N2 1.07(5)
C2 C3 1.362(10)
C2 H2A 0.9500
P3 C31 1.818(6)
P3 C25 1.831(7)
P3 P4 2.549(2)
C3 C4 1.400(9)
C3 H3A 0.9500
P4 C37 1.834(7)
P4 C43 1.842(6)
C4 C5 1.350(9)
C4 H4A 0.9500
C5 C6 1.395(9)
C5 H5A 0.9500
C6 H6A 0.9500
C7 C12 1.392(8)
C7 C8 1.404(9)
C8 C9 1.380(9)
C8 H8A 0.9500
C9 C10 1.362(10)
C9 H9A 0.9500
C10 C11 1.404(10)
C10 H10A 0.9500
C11 C12 1.392(9)
C11 H11A 0.9500
C12 H12A 0.9500
C13 C14 1.385(9)
C13 C18 1.410(8)
C14 C15 1.385(9)
C14 H14A 0.9500
C15 C16 1.368(9)
C15 H15A 0.9500
C16 C17 1.380(11)
C16 H16A 0.9500
C17 C18 1.422(9)
C17 H17A 0.9500
C18 H18A 0.9500
C19 C20 1.385(9)
C19 C24 1.392(9)
C20 C21 1.384(9)
C20 H20A 0.9500
C21 C22 1.412(10)
C21 H21A 0.9500
C22 C23 1.365(9)
C22 H22A 0.9500
C23 C24 1.378(10)
C23 H23A 0.9500
C24 H24A 0.9500
C25 C30 1.386(8)
C25 C26 1.417(8)
C26 C27 1.387(10)
C26 H26A 0.9500
C27 C28 1.357(10)
C27 H27A 0.9500
C28 C29 1.366(10)
C28 H28A 0.9500
C29 C30 1.416(10)
C29 H29A 0.9500
C30 H30A 0.9500
C31 C32 1.386(10)
C31 C36 1.403(8)
C32 C33 1.406(9)
C32 H32A 0.9500
C33 C34 1.364(9)
C33 H33A 0.9500
C34 C35 1.379(11)
C34 H34A 0.9500
C35 C36 1.421(8)
C35 H35A 0.9500
C36 H36A 0.9500
C37 C42 1.376(9)
C37 C38 1.386(9)
C38 C39 1.399(10)
C38 H38A 0.9500
C39 C40 1.378(9)
C39 H39A 0.9500
C40 C41 1.375(9)
C40 H40A 0.9500
C41 C42 1.408(9)
C41 H41A 0.9500
C42 H42A 0.9500
C43 C48 1.383(8)
C43 C44 1.393(9)
C44 C45 1.374(9)
C44 H44A 0.9500
C45 C46 1.411(10)
C45 H45A 0.9500
C46 C47 1.375(11)
C46 H46A 0.9500
C47 C48 1.388(8)
C47 H47A 0.9500
C48 H48A 0.9500
Cl2 C50A 1.610(18)
Cl2 C50B 1.97(3)
C50A H50A 0.9900
C50A H50B 0.9900
C50B H50C 0.9900
C50B H50D 0.9900

loop_
_geom_torsion_atom_site_label_1
_geom_torsion_atom_site_label_2
_geom_torsion_atom_site_label_3
_geom_torsion_atom_site_label_4
_geom_torsion
C1 P1 N1 P2 -123.7(3)
C7 P1 N1 P2 118.8(4)
B1 P1 N1 P2 -0.6(5)
N1 P1 B1 Fe1 0.5(5)
C1 P1 B1 Fe1 123.3(4)
C7 P1 B1 Fe1 -121.5(4)
P3 Fe1 B1 P1 -110.9(4)
P4 Fe1 B1 P1 170.9(3)
P2 Fe1 B1 P1 -0.3(4)
N1 P1 C1 C6 10.9(6)
C7 P1 C1 C6 131.9(5)
B1 P1 C1 C6 -112.2(5)
N1 P1 C1 C2 -175.9(5)
C7 P1 C1 C2 -54.9(6)
B1 P1 C1 C2 61.0(6)
P1 N1 P2 C13 129.2(3)
P1 N1 P2 C19 -124.2(3)
P1 N1 P2 Fe1 0.4(4)
B1 Fe1 P2 N1 0.0(3)
P3 Fe1 P2 N1 146.5(2)
P4 Fe1 P2 N1 -146.1(3)
B1 Fe1 P2 C13 -122.6(3)
P3 Fe1 P2 C13 23.9(3)
P4 Fe1 P2 C13 91.3(4)
B1 Fe1 P2 C19 119.5(3)
P3 Fe1 P2 C19 -94.0(2)
P4 Fe1 P2 C19 -26.6(4)
C6 C1 C2 C3 -1.4(10)
P1 C1 C2 C3 -174.7(5)
P4 N2 P3 C31 128.7(3)
P4 N2 P3 C25 -120.5(3)
P4 N2 P3 Fe1 4.9(2)
B1 Fe1 P3 N2 -92.8(4)
P4 Fe1 P3 N2 -4.00(19)
P2 Fe1 P3 N2 161.01(19)
B1 Fe1 P3 C31 155.6(4)
P4 Fe1 P3 C31 -115.6(3)
P2 Fe1 P3 C31 49.4(3)
B1 Fe1 P3 C25 18.2(4)
P4 Fe1 P3 C25 106.9(2)
P2 Fe1 P3 C25 -88.1(2)
B1 Fe1 P3 P4 -88.8(3)
P2 Fe1 P3 P4 165.01(8)
C1 C2 C3 C4 0.2(11)
P3 N2 P4 C37 -127.2(3)
P3 N2 P4 C43 124.6(3)
P3 N2 P4 Fe1 -4.9(2)
B1 Fe1 P4 N2 147.6(3)
P3 Fe1 P4 N2 3.95(19)
P2 Fe1 P4 N2 -67.5(4)
B1 Fe1 P4 C37 -100.0(3)
P3 Fe1 P4 C37 116.4(2)
P2 Fe1 P4 C37 44.9(4)
B1 Fe1 P4 C43 34.1(4)
P3 Fe1 P4 C43 -109.5(3)
P2 Fe1 P4 C43 179.0(3)
B1 Fe1 P4 P3 143.6(3)
P2 Fe1 P4 P3 -71.5(3)
C31 P3 P4 N2 -69.8(4)
C25 P3 P4 N2 76.2(4)
Fe1 P3 P4 N2 -174.0(3)
N2 P3 P4 C37 72.2(4)
C31 P3 P4 C37 2.4(4)
C25 P3 P4 C37 148.4(3)
Fe1 P3 P4 C37 -101.7(3)
N2 P3 P4 C43 -73.6(4)
C31 P3 P4 C43 -143.4(3)
C25 P3 P4 C43 2.6(3)
Fe1 P3 P4 C43 112.4(2)
N2 P3 P4 Fe1 174.0(3)
C31 P3 P4 Fe1 104.2(3)
C25 P3 P4 Fe1 -109.8(2)
C2 C3 C4 C5 0.0(11)
C3 C4 C5 C6 1.2(11)
C2 C1 C6 C5 2.5(10)
P1 C1 C6 C5 176.1(5)
C4 C5 C6 C1 -2.5(11)
N1 P1 C7 C12 108.9(5)
C1 P1 C7 C12 -11.1(6)
B1 P1 C7 C12 -129.6(6)
N1 P1 C7 C8 -72.0(6)
C1 P1 C7 C8 167.9(5)
B1 P1 C7 C8 49.5(6)
C12 C7 C8 C9 0.7(10)
P1 C7 C8 C9 -178.5(5)
C7 C8 C9 C10 -0.2(11)
C8 C9 C10 C11 0.8(11)
C9 C10 C11 C12 -1.9(10)
C10 C11 C12 C7 2.4(9)
C8 C7 C12 C11 -1.8(9)
P1 C7 C12 C11 177.3(5)
N1 P2 C13 C14 -79.3(5)
C19 P2 C13 C14 172.8(5)
Fe1 P2 C13 C14 48.9(6)
N1 P2 C13 C18 99.4(6)
C19 P2 C13 C18 -8.5(6)
Fe1 P2 C13 C18 -132.4(5)
C18 C13 C14 C15 2.8(10)
P2 C13 C14 C15 -178.4(5)
C13 C14 C15 C16 -1.3(11)
C14 C15 C16 C17 -0.7(11)
C15 C16 C17 C18 1.0(11)
C14 C13 C18 C17 -2.4(9)
P2 C13 C18 C17 178.8(5)
C16 C17 C18 C13 0.6(10)
N1 P2 C19 C20 8.8(6)
C13 P2 C19 C20 116.9(5)
Fe1 P2 C19 C20 -117.1(5)
N1 P2 C19 C24 -172.5(5)
C13 P2 C19 C24 -64.4(5)
Fe1 P2 C19 C24 61.6(6)
C24 C19 C20 C21 -0.4(9)
P2 C19 C20 C21 178.3(5)
C19 C20 C21 C22 0.1(11)
C20 C21 C22 C23 -0.2(11)
C21 C22 C23 C24 0.5(11)
C22 C23 C24 C19 -0.7(11)
C20 C19 C24 C23 0.7(10)
P2 C19 C24 C23 -178.0(5)
N2 P3 C25 C30 -80.9(5)
C31 P3 C25 C30 29.7(6)
Fe1 P3 C25 C30 172.4(4)
P4 P3 C25 C30 -122.6(5)
N2 P3 C25 C26 94.3(5)
C31 P3 C25 C26 -155.1(5)
Fe1 P3 C25 C26 -12.3(5)
P4 P3 C25 C26 52.7(5)
C30 C25 C26 C27 -2.4(9)
P3 C25 C26 C27 -177.9(5)
C25 C26 C27 C28 1.7(11)
C26 C27 C28 C29 -0.4(11)
C27 C28 C29 C30 -0.1(10)
C26 C25 C30 C29 1.9(9)
P3 C25 C30 C29 177.1(5)
C28 C29 C30 C25 -0.7(10)
N2 P3 C31 C32 -34.1(6)
C25 P3 C31 C32 -143.9(5)
Fe1 P3 C31 C32 72.6(5)
P4 P3 C31 C32 6.1(6)
N2 P3 C31 C36 154.8(5)
C25 P3 C31 C36 44.9(6)
Fe1 P3 C31 C36 -98.6(6)
P4 P3 C31 C36 -165.0(4)
C36 C31 C32 C33 0.3(9)
P3 C31 C32 C33 -171.2(5)
C31 C32 C33 C34 1.3(10)
C32 C33 C34 C35 -1.4(10)
C33 C34 C35 C36 -0.2(10)
C32 C31 C36 C35 -1.9(9)
P3 C31 C36 C35 169.2(5)
C34 C35 C36 C31 1.9(9)
N2 P4 C37 C42 139.0(5)
C43 P4 C37 C42 -110.1(5)
Fe1 P4 C37 C42 33.4(5)
P3 P4 C37 C42 98.2(5)
N2 P4 C37 C38 -38.8(6)
C43 P4 C37 C38 72.1(5)
Fe1 P4 C37 C38 -144.4(4)
P3 P4 C37 C38 -79.6(6)
C42 C37 C38 C39 -2.1(9)
P4 C37 C38 C39 175.7(5)
C37 C38 C39 C40 3.1(10)
C38 C39 C40 C41 -1.9(9)
C39 C40 C41 C42 -0.3(9)
C38 C37 C42 C41 -0.1(9)
P4 C37 C42 C41 -178.0(5)
C40 C41 C42 C37 1.3(9)
N2 P4 C43 C48 152.0(5)
C37 P4 C43 C48 40.2(5)
Fe1 P4 C43 C48 -99.8(5)
P3 P4 C43 C48 -167.1(4)
N2 P4 C43 C44 -31.0(6)
C37 P4 C43 C44 -142.8(5)
Fe1 P4 C43 C44 77.1(5)
P3 P4 C43 C44 9.9(6)
C48 C43 C44 C45 0.3(9)
P4 C43 C44 C45 -176.7(5)
C43 C44 C45 C46 0.8(10)
C44 C45 C46 C47 -0.8(11)
C45 C46 C47 C48 -0.2(11)
C44 C43 C48 C47 -1.4(9)
P4 C43 C48 C47 175.6(5)
C46 C47 C48 C43 1.3(10)
C50B Cl2 C50A Cl1 -74(2)
C50B Cl1 C50A Cl2 87(3)
C50A Cl1 C50B Cl2 -48.8(19)
C50A Cl2 C50B Cl1 62(2)
